data_4305169
loop_
_publ_author_name
'Rupam Dinda'
'Parbati Sengupta'
'Manas Sutradhar'
'Thomas C. W. Mak'
'Saktiprosad Ghosh'

_publ_section_title
;
Solution Study of a Structurally Characterized Monoalkoxo-Bound
Monooxo-Vanadium(V) Complex: Spontaneous Generation of the Corresponding
Oxobridged Divanadium(V,V) Complex and its Electroreduction to a
Mixed-Valence Species in Solution
;
_journal_name_full 'Inorganic Chemistry'
_journal_page_first 5634
_journal_page_last 5640
_journal_paper_doi 10.1021/ic702172p
_journal_volume 47
_journal_year 2008
_chemical_formula_sum 'C16 H15 N2 O5 V'
_chemical_formula_weight 366.24
_chemical_name_systematic
; 
 ? 
;
_space_group_IT_number 61
_symmetry_cell_setting orthorhombic
_symmetry_space_group_name_Hall '-P 2ac 2ab'
_symmetry_space_group_name_H-M 'P b c a'
_atom_sites_solution_hydrogens geom
_atom_sites_solution_primary direct
_atom_sites_solution_secondary difmap
_audit_creation_method SHELXL-97
_cell_angle_alpha 90.00
_cell_angle_beta 90.00
_cell_angle_gamma 90.00
_cell_formula_units_Z 8
_cell_length_a 10.136(3)
_cell_length_b 8.868(3)
_cell_length_c 35.640(10)
_cell_measurement_temperature 293(2)
_cell_volume 3203.5(17)
_computing_cell_refinement 'Bruker SMART'
_computing_data_collection 'Bruker SMART'
_computing_data_reduction 'Bruker SHELXTL'
_computing_molecular_graphics 'Bruker SHELXTL'
_computing_publication_material 'Bruker SHELXTL'
_computing_structure_refinement 'SHELXL-97 (Sheldrick, 1997)'
_computing_structure_solution 'SHELXS-97 (Sheldrick, 1990)'
_diffrn_ambient_temperature 293(2)
_diffrn_measured_fraction_theta_full 0.997
_diffrn_measured_fraction_theta_max 0.997
_diffrn_measurement_device_type 'CCD area detector'
_diffrn_measurement_method 'phi and omega scans'
_diffrn_radiation_monochromator graphite
_diffrn_radiation_source 'fine-focus sealed tube'
_diffrn_radiation_type MoK\a
_diffrn_radiation_wavelength 0.71073
_diffrn_reflns_av_R_equivalents 0.0316
_diffrn_reflns_av_sigmaI/netI 0.0222
_diffrn_reflns_limit_h_max 13
_diffrn_reflns_limit_h_min -13
_diffrn_reflns_limit_k_max 11
_diffrn_reflns_limit_k_min -8
_diffrn_reflns_limit_l_max 46
_diffrn_reflns_limit_l_min -47
_diffrn_reflns_number 20112
_diffrn_reflns_theta_full 28.09
_diffrn_reflns_theta_max 28.09
_diffrn_reflns_theta_min 1.14
_exptl_absorpt_coefficient_mu 0.648
_exptl_absorpt_correction_type none
_exptl_crystal_density_diffrn 1.519
_exptl_crystal_density_method 'not measured'
_exptl_crystal_F_000 1504
_refine_diff_density_max 0.422
_refine_diff_density_min -0.345
_refine_diff_density_rms 0.050
_refine_ls_extinction_method none
_refine_ls_goodness_of_fit_ref 1.038
_refine_ls_hydrogen_treatment mixed
_refine_ls_matrix_type full
_refine_ls_number_parameters 217
_refine_ls_number_reflns 3889
_refine_ls_number_restraints 0
_refine_ls_restrained_S_all 1.038
_refine_ls_R_factor_all 0.0527
_refine_ls_R_factor_gt 0.0391
_refine_ls_shift/su_max 0.000
_refine_ls_shift/su_mean 0.000
_refine_ls_structure_factor_coef Fsqd
_refine_ls_weighting_details 'calc w=1/[\s^2^(Fo^2^)+(0.0600P)^2^+1.0750P] where P=(Fo^2^+2Fc^2^)/3'
_refine_ls_weighting_scheme calc
_refine_ls_wR_factor_gt 0.1059
_refine_ls_wR_factor_ref 0.1141
_reflns_number_gt 3002
_reflns_number_total 3889
_reflns_threshold_expression >2sigma(I)
_cod_data_source_file ic702172p-file002.cif
_cod_data_source_block d13
_cod_depositor_comments
;
The following automatic conversions were performed:
'_symmetry_cell_setting' value 'Orthorhombic' changed to 'orthorhombic'
according to '/home/saulius/struct/CIF-dictionaries/cif_core.dic'
dictionary named 'cif_core.dic' version 2.4.1 from 2010-06-29.

Automatic conversion script
Id: cif_fix_enum 1527 2010-12-29 10:47:43Z saulius 
;
_cod_original_cell_volume 3203.7(16)
_cod_database_code 4305169

loop_
_symmetry_equiv_pos_as_xyz
'x, y, z'
'-x+1/2, -y, z+1/2'
'-x, y+1/2, -z+1/2'
'x+1/2, -y+1/2, -z'
'-x, -y, -z'
'x-1/2, y, -z-1/2'
'x, -y-1/2, z-1/2'
'-x-1/2, y-1/2, z'

loop_
_atom_site_label
_atom_site_type_symbol
_atom_site_fract_x
_atom_site_fract_y
_atom_site_fract_z
_atom_site_U_iso_or_equiv
_atom_site_adp_type
_atom_site_occupancy
_atom_site_symmetry_multiplicity
_atom_site_calc_flag
_atom_site_refinement_flags
_atom_site_disorder_assembly
_atom_site_disorder_group
V1 V 0.45522(3) 0.54403(4) 0.128409(9) 0.03727(12) Uani 1 1 d . . .
O1 O 0.51998(13) 0.40864(16) 0.08952(4) 0.0389(3) Uani 1 1 d . . .
O2 O 0.48760(15) 0.70877(17) 0.15912(4) 0.0441(3) Uani 1 1 d . . .
O3 O 0.38748(16) 0.43096(19) 0.15677(4) 0.0538(4) Uani 1 1 d . . .
O4 O 0.32890(14) 0.61274(19) 0.09997(4) 0.0494(4) Uani 1 1 d . . .
O5 O 0.90602(14) 0.23284(17) 0.08841(4) 0.0453(4) Uani 1 1 d . . .
H5A H 0.8722 0.2878 0.1042 0.068 Uiso 1 1 calc R . .
N1 N 0.65200(17) 0.48628(18) 0.14402(4) 0.0375(4) Uani 1 1 d . . .
N2 N 0.71775(17) 0.3882(2) 0.11992(5) 0.0410(4) Uani 1 1 d . . .
C1 C 0.63848(19) 0.3547(2) 0.09203(5) 0.0359(4) Uani 1 1 d . . .
C2 C 0.6872(2) 0.2568(2) 0.06180(5) 0.0368(4) Uani 1 1 d . . .
C3 C 0.6033(2) 0.2201(3) 0.03201(6) 0.0463(5) Uani 1 1 d . . .
H3B H 0.5159 0.2519 0.0326 0.056 Uiso 1 1 calc R . .
C4 C 0.6477(2) 0.1379(3) 0.00175(6) 0.0552(6) Uani 1 1 d . . .
H4A H 0.5907 0.1140 -0.0178 0.066 Uiso 1 1 calc R . .
C5 C 0.7778(2) 0.0912(3) 0.00067(6) 0.0535(6) Uani 1 1 d . . .
H5B H 0.8082 0.0366 -0.0199 0.064 Uiso 1 1 calc R . .
C6 C 0.8627(2) 0.1247(2) 0.02970(6) 0.0453(5) Uani 1 1 d . . .
H6A H 0.9501 0.0928 0.0287 0.054 Uiso 1 1 calc R . .
C7 C 0.81782(19) 0.2060(2) 0.06036(5) 0.0365(4) Uani 1 1 d . . .
C8 C 0.54426(19) 0.7126(2) 0.19295(5) 0.0379(4) Uani 1 1 d . . .
C9 C 0.4930(2) 0.8099(3) 0.22006(6) 0.0482(5) Uani 1 1 d . . .
H9A H 0.4210 0.8707 0.2144 0.058 Uiso 1 1 calc R . .
C10 C 0.5498(2) 0.8155(3) 0.25530(7) 0.0560(6) Uani 1 1 d . . .
H10A H 0.5141 0.8788 0.2734 0.067 Uiso 1 1 calc R . .
C11 C 0.6582(3) 0.7291(3) 0.26396(6) 0.0563(6) Uani 1 1 d . . .
H11A H 0.6947 0.7332 0.2879 0.068 Uiso 1 1 calc R . .
C12 C 0.7123(2) 0.6369(3) 0.23720(6) 0.0506(5) Uani 1 1 d . . .
H12A H 0.7876 0.5814 0.2428 0.061 Uiso 1 1 calc R . .
C13 C 0.6551(2) 0.6254(2) 0.20140(5) 0.0401(4) Uani 1 1 d . . .
C14 C 0.7125(2) 0.5244(2) 0.17428(6) 0.0424(5) Uani 1 1 d . . .
H14A H 0.7962 0.4854 0.1788 0.051 Uiso 1 1 calc R . .
C15 C 0.1924(3) 0.5867(6) 0.09369(9) 0.1118(16) Uani 1 1 d . . .
H15A H 0.1571 0.6752 0.0813 0.134 Uiso 1 1 calc R . .
H15B H 0.1851 0.5036 0.0761 0.134 Uiso 1 1 calc R . .
C16 C 0.1100(3) 0.5542(4) 0.12423(11) 0.0946(12) Uani 1 1 d . . .
H16A H 0.0214 0.5397 0.1155 0.142 Uiso 1 1 calc R . .
H16B H 0.1122 0.6367 0.1417 0.142 Uiso 1 1 calc R . .
H16C H 0.1402 0.4641 0.1364 0.142 Uiso 1 1 calc R . .

loop_
_atom_site_aniso_label
_atom_site_aniso_U_11
_atom_site_aniso_U_22
_atom_site_aniso_U_33
_atom_site_aniso_U_23
_atom_site_aniso_U_13
_atom_site_aniso_U_12
V1 0.03623(19) 0.0425(2) 0.03306(18) -0.00120(14) -0.00053(13) 0.00550(14)
O1 0.0381(7) 0.0432(8) 0.0353(7) -0.0058(6) -0.0025(5) 0.0030(6)
O2 0.0505(8) 0.0445(8) 0.0373(7) -0.0053(6) -0.0003(6) 0.0127(7)
O3 0.0557(10) 0.0603(10) 0.0455(8) 0.0074(8) 0.0059(7) -0.0008(8)
O4 0.0400(8) 0.0630(10) 0.0452(8) -0.0011(7) -0.0049(6) 0.0114(7)
O5 0.0447(8) 0.0527(9) 0.0384(7) -0.0096(7) -0.0060(6) 0.0101(7)
N1 0.0415(9) 0.0370(8) 0.0340(8) -0.0063(7) -0.0022(7) 0.0060(7)
N2 0.0428(9) 0.0434(10) 0.0366(8) -0.0107(7) -0.0044(7) 0.0111(8)
C1 0.0386(10) 0.0357(10) 0.0333(9) -0.0011(8) -0.0005(7) 0.0010(8)
C2 0.0431(10) 0.0358(10) 0.0314(9) -0.0026(8) -0.0006(8) 0.0002(8)
C3 0.0437(11) 0.0543(13) 0.0408(10) -0.0101(10) -0.0047(9) 0.0032(10)
C4 0.0592(14) 0.0670(15) 0.0392(11) -0.0159(11) -0.0099(10) 0.0039(12)
C5 0.0649(15) 0.0610(15) 0.0346(10) -0.0132(10) 0.0016(10) 0.0124(12)
C6 0.0490(12) 0.0523(12) 0.0347(10) -0.0027(9) 0.0028(9) 0.0101(10)
C7 0.0433(10) 0.0354(10) 0.0308(9) 0.0002(8) -0.0019(8) 0.0007(8)
C8 0.0411(10) 0.0370(10) 0.0356(9) -0.0034(8) 0.0057(8) -0.0047(8)
C9 0.0464(11) 0.0521(13) 0.0459(12) -0.0107(10) 0.0106(9) 0.0021(10)
C10 0.0598(14) 0.0637(15) 0.0446(12) -0.0216(11) 0.0139(10) -0.0058(12)
C11 0.0648(15) 0.0675(15) 0.0367(10) -0.0157(11) 0.0002(10) -0.0096(13)
C12 0.0544(13) 0.0543(14) 0.0431(11) -0.0104(10) -0.0081(9) -0.0013(11)
C13 0.0462(11) 0.0385(10) 0.0355(10) -0.0063(8) -0.0001(8) -0.0036(9)
C14 0.0425(11) 0.0446(12) 0.0401(10) -0.0080(9) -0.0063(8) 0.0058(9)
C15 0.0449(15) 0.228(5) 0.0625(18) -0.017(2) -0.0105(14) 0.027(2)
C16 0.0554(18) 0.092(3) 0.137(3) 0.028(2) 0.0002(19) -0.0099(17)

loop_
_atom_type_symbol
_atom_type_description
_atom_type_scat_dispersion_real
_atom_type_scat_dispersion_imag
_atom_type_scat_source
C C 0.0033 0.0016 'International Tables Vol C Tables 4.2.6.8 and 6.1.1.4'
H H 0.0000 0.0000 'International Tables Vol C Tables 4.2.6.8 and 6.1.1.4'
N N 0.0061 0.0033 'International Tables Vol C Tables 4.2.6.8 and 6.1.1.4'
O O 0.0106 0.0060 'International Tables Vol C Tables 4.2.6.8 and 6.1.1.4'
V V 0.3005 0.5294 'International Tables Vol C Tables 4.2.6.8 and 6.1.1.4'

loop_
_geom_angle_atom_site_label_1
_geom_angle_atom_site_label_2
_geom_angle_atom_site_label_3
_geom_angle
_geom_angle_site_symmetry_1
_geom_angle_site_symmetry_3
_geom_angle_publ_flag
O3 V1 O4 105.93(9) . . ?
O3 V1 O2 101.50(8) . . ?
O4 V1 O2 101.41(7) . . ?
O3 V1 O1 102.14(8) . . ?
O4 V1 O1 92.83(7) . . ?
O2 V1 O1 147.76(7) . . ?
O3 V1 N1 95.00(8) . . ?
O4 V1 N1 157.29(7) . . ?
O2 V1 N1 82.52(6) . . ?
O1 V1 N1 73.88(6) . . ?
C1 O1 V1 119.41(12) . . ?
C8 O2 V1 128.95(13) . . ?
C15 O4 V1 138.6(2) . . ?
C14 N1 N2 116.95(17) . . ?
C14 N1 V1 126.98(14) . . ?
N2 N1 V1 115.90(12) . . ?
C1 N2 N1 108.40(16) . . ?
O1 C1 N2 122.41(17) . . ?
O1 C1 C2 118.65(17) . . ?
N2 C1 C2 118.90(17) . . ?
C7 C2 C3 118.23(18) . . ?
C7 C2 C1 122.36(17) . . ?
C3 C2 C1 119.28(18) . . ?
C4 C3 C2 121.2(2) . . ?
C3 C4 C5 119.5(2) . . ?
C6 C5 C4 120.7(2) . . ?
C5 C6 C7 119.9(2) . . ?
O5 C7 C6 117.00(18) . . ?
O5 C7 C2 122.54(17) . . ?
C6 C7 C2 120.46(18) . . ?
O2 C8 C9 118.73(19) . . ?
O2 C8 C13 121.76(17) . . ?
C9 C8 C13 119.48(19) . . ?
C10 C9 C8 119.8(2) . . ?
C11 C10 C9 121.1(2) . . ?
C12 C11 C10 119.7(2) . . ?
C11 C12 C13 120.7(2) . . ?
C8 C13 C12 119.17(19) . . ?
C8 C13 C14 121.62(18) . . ?
C12 C13 C14 119.2(2) . . ?
N1 C14 C13 122.25(19) . . ?
C16 C15 O4 119.4(3) . . ?

loop_
_geom_bond_atom_site_label_1
_geom_bond_atom_site_label_2
_geom_bond_distance
_geom_bond_site_symmetry_2
_geom_bond_publ_flag
V1 O3 1.5806(16) . ?
V1 O4 1.7429(15) . ?
V1 O2 1.8546(15) . ?
V1 O1 1.9476(14) . ?
V1 N1 2.1332(18) . ?
O1 C1 1.296(2) . ?
O2 C8 1.336(2) . ?
O4 C15 1.420(3) . ?
O5 C7 1.362(2) . ?
N1 C14 1.286(2) . ?
N1 N2 1.392(2) . ?
N2 C1 1.312(2) . ?
C1 C2 1.469(3) . ?
C2 C7 1.399(3) . ?
C2 C3 1.399(3) . ?
C3 C4 1.377(3) . ?
C4 C5 1.382(3) . ?
C5 C6 1.379(3) . ?
C6 C7 1.386(3) . ?
C8 C9 1.395(3) . ?
C8 C13 1.397(3) . ?
C9 C10 1.382(3) . ?
C10 C11 1.374(4) . ?
C11 C12 1.371(3) . ?
C12 C13 1.405(3) . ?
C13 C14 1.440(3) . ?
C15 C16 1.402(4) . ?
